data_1557576
loop_
_publ_author_name
'Matilainen, Leena'
'Mutikainen, Ilpo'
'Leskela, Markku'

_publ_section_title
;
 Group 4 Metal Alkoxo Complexes as Catalysts for Olefin Polymerization:
 Synthesis and Crystal Structure of
 Bis(dibenzoylmethanate)dichlorotitanium(IV)
;
_journal_name_full 'Acta Chemica Scandinavica'
_journal_page_first 755
_journal_page_last 758
_journal_paper_doi 10.3891/acta.chem.scand.50-0755
_journal_volume 50
_journal_year 1996
_chemical_formula_sum 'C30 H22 Cl2 O4 Ti'
_chemical_formula_weight 565.29
_chemical_name_common
;
Bis(dibenzoylmethanate)dichlorotitanium(IV)
;
_space_group_IT_number 61
_space_group_name_Hall '-P 2ac 2ab'
_space_group_name_H-M_alt 'P b c a'
_symmetry_cell_setting orthorhombic
_symmetry_Int_Tables_number 61
_symmetry_space_group_name_Hall '-P 2ac 2ab'
_symmetry_space_group_name_H-M 'P b c a'
_cell_angle_alpha 90.
_cell_angle_beta 90.
_cell_angle_gamma 90.
_cell_formula_units_Z 8
_cell_length_a 16.214(3)
_cell_length_b 17.300(3)
_cell_length_c 18.967(4)
_cell_volume 5320.3(18)
_diffrn_ambient_temperature 193
_diffrn_radiation_probe x-ray
_diffrn_radiation_type MoK\a
_diffrn_radiation_wavelength 0.71073
_exptl_absorpt_coefficient_mu 0.557
_exptl_crystal_density_diffrn 1.411
_exptl_crystal_F_000 2320
_refine_ls_goodness_of_fit_ref 0.918
_refine_ls_number_parameters 334
_refine_ls_number_reflns 2554
_refine_ls_R_factor_all 0.1742
_refine_ls_R_factor_gt 0.0889
_refine_ls_wR_factor_gt 0.1821
_refine_ls_wR_factor_ref 0.2394
_cod_data_source_file Acta-Chem-Scand-1996-50-755.cif
_cod_data_source_block 1
_cod_original_cell_volume 5320(2)
_cod_database_code 1557576

loop_
_space_group_symop_id
_space_group_symop_operation_xyz
1 x,y,z
2 1/2-x,-y,1/2+z
3 1/2+x,1/2-y,-z
4 -x,1/2+y,1/2-z
5 -x,-y,-z
6 1/2+x,y,1/2-z
7 1/2-x,1/2+y,z
8 x,1/2-y,1/2+z

loop_
_atom_site_label
_atom_site_type_symbol
_atom_site_thermal_displace_type
_atom_site_fract_x
_atom_site_fract_y
_atom_site_fract_z
_atom_site_occupancy
_atom_site_U_iso_or_equiv
_atom_site_calc_flag
_atom_site_refinement_flags
_atom_site_disorder_assembly
_atom_site_disorder_group
Ti1 Ti Uiso 0.69250(10) 0.01040(10) 0.73250(10) 1.000 0.0350(10) . . . .
Cl1 Cl Uiso 0.7725(2) -0.0895(2) 0.7278(2) 1.000 0.0590(10) . . . .
Cl2 Cl Uiso 0.7719(2) 0.0716(2) 0.6469(2) 1.000 0.0590(10) . . . .
O1 O Uiso 0.6106(5) -0.0212(5) 0.6604(5) 1.000 0.032(2) . . . .
O2 O Uiso 0.6170(5) 0.0922(4) 0.7444(5) 1.000 0.046(3) . . . .
O3 O Uiso 0.6229(6) -0.0377(5) 0.8114(6) 1.000 0.045(3) . . . .
O4 O Uiso 0.7437(5) 0.0538(4) 0.8218(5) 1.000 0.033(2) . . . .
C1 C Uiso 0.5324(8) -0.0051(7) 0.6502(6) 1.000 0.028(3) . . . .
C2 C Uiso 0.4943(8) 0.0520(7) 0.6868(7) 1.000 0.032(4) . . . .
C3 C Uiso 0.5417(8) 0.1003(7) 0.7277(7) 1.000 0.029(3) . . . .
C4 C Uiso 0.4859(8) -0.0496(7) 0.5941(7) 1.000 0.029(4) . . . .
C5 C Uiso 0.4010(8) -0.0504(8) 0.5912(8) 1.000 0.041(4) . . . .
C6 C Uiso 0.3607(9) -0.0892(8) 0.5344(9) 1.000 0.050(5) . . . .
C7 C Uiso 0.4051(10) -0.1298(8) 0.4846(9) 1.000 0.053(5) . . . .
C8 C Uiso 0.4898(9) -0.1321(7) 0.4890(9) 1.000 0.041(4) . . . .
C9 C Uiso 0.5304(8) -0.0921(7) 0.5431(8) 1.000 0.040(4) . . . .
C10 C Uiso 0.5034(8) 0.1702(6) 0.7513(6) 1.000 0.024(3) . . . .
C11 C Uiso 0.5566(9) 0.2229(7) 0.7764(8) 1.000 0.053(5) . . . .
C12 C Uiso 0.5251(9) 0.2876(8) 0.7998(9) 1.000 0.054(5) . . . .
C13 C Uiso 0.4411(10) 0.2978(8) 0.7977(8) 1.000 0.048(4) . . . .
C14 C Uiso 0.3903(9) 0.2456(9) 0.7748(9) 1.000 0.057(5) . . . .
C15 C Uiso 0.4212(7) 0.1793(7) 0.7525(8) 1.000 0.047(5) . . . .
C16 C Uiso 0.6128(8) -0.0311(7) 0.8833(9) 1.000 0.036(4) . . . .
C17 C Uiso 0.6541(8) 0.0240(8) 0.9230(8) 1.000 0.039(4) . . . .
C18 C Uiso 0.7152(7) 0.0643(7) 0.8910(8) 1.000 0.028(4) . . . .
C19 C Uiso 0.5550(9) -0.0792(7) 0.9239(8) 1.000 0.035(4) . . . .
C20 C Uiso 0.5002(10) -0.1159(8) 0.8792(9) 1.000 0.055(5) . . . .
C21 C Uiso 0.4487(10) -0.1649(8) 0.9161(10) 1.000 0.063(5) . . . .
C22 C Uiso 0.4543(10) -0.1780(8) 0.9940(9) 1.000 0.048(4) . . . .
C23 C Uiso 0.5109(10) -0.1413(10) 1.0346(10) 1.000 0.060(5) . . . .
C24 C Uiso 0.5615(9) -0.0927(8) 1.0034(9) 1.000 0.047(4) . . . .
C25 C Uiso 0.7470(7) 0.1273(7) 0.9346(8) 1.000 0.027(3) . . . .
C26 C Uiso 0.7703(9) 0.1861(9) 0.8899(10) 1.000 0.066(6) . . . .
C27 C Uiso 0.7948(11) 0.2472(10) 0.9252(10) 1.000 0.074(6) . . . .
C28 C Uiso 0.7946(8) 0.2499(9) 1.0039(11) 1.000 0.060(5) . . . .
C29 C Uiso 0.7738(9) 0.1913(9) 1.0489(8) 1.000 0.050(4) . . . .
C30 C Uiso 0.7515(9) 0.1288(8) 1.0144(8) 1.000 0.050(5) . . . .

loop_
_atom_type_symbol
_atom_type_description
_atom_type_scat_dispersion_real
_atom_type_scat_dispersion_imag
_atom_type_scat_source
C C 0.0033 0.0016 ' International Tables Vol C Tables 4.2.6.8 and 6.1.1.4'
Cl Cl 0.1484 0.1585 ' International Tables Vol C Tables 4.2.6.8 and 6.1.1.4'
O O 0.0106 0.0060 ' International Tables Vol C Tables 4.2.6.8 and 6.1.1.4'
Ti Ti 0.2776 0.4457 ' International Tables Vol C Tables 4.2.6.8 and 6.1.1.4'

loop_
_geom_angle_atom_site_label_1
_geom_angle_atom_site_label_2
_geom_angle_atom_site_label_3
_geom_angle
_geom_angle_site_symmetry_1
_geom_angle_site_symmetry_2
_geom_angle_site_symmetry_3
_geom_angle_publ_flag
Cl1 Ti1 Cl2 90.17(14) . . . yes
Cl1 Ti1 O1 98.8(3) . . . yes
Cl1 Ti1 O2 174.0(3) . . . yes
Cl1 Ti1 O3 92.1(3) . . . yes
Cl1 Ti1 O4 94.9(2) . . . yes
Cl2 Ti1 O1 90.9(3) . . . yes
Cl2 Ti1 O2 95.8(3) . . . yes
Cl2 Ti1 O3 176.6(3) . . . yes
Cl2 Ti1 O4 100.8(3) . . . yes
O1 Ti1 O2 81.6(4) . . . yes
O1 Ti1 O3 91.3(4) . . . yes
O1 Ti1 O4 162.0(4) . . . yes
O2 Ti1 O3 81.9(4) . . . yes
O2 Ti1 O4 83.6(4) . . . yes
O3 Ti1 O4 76.5(4) . . . yes
Ti1 O1 C1 133.6(8) . . . yes
Ti1 O2 C3 132.7(8) . . . yes
Ti1 O3 C16 138.9(8) . . . yes
Ti1 O4 C18 133.9(7) . . . yes
O1 C1 C2 121.3(11) . . . yes
O1 C1 C4 118.5(11) . . . yes
C2 C1 C4 120.2(12) . . . no
C1 C2 C3 118.5(12) . . . no
O2 C3 C2 127.7(12) . . . yes
O2 C3 C10 115.6(11) . . . yes
C2 C3 C10 116.6(12) . . . no
C1 C4 C5 122.1(12) . . . no
C1 C4 C9 119.4(11) . . . no
C5 C4 C9 118.5(12) . . . no
C4 C5 C6 119.5(13) . . . no
C5 C6 C7 121.1(14) . . . no
C6 C7 C8 119.6(15) . . . no
C7 C8 C9 119.9(14) . . . no
C4 C9 C8 121.2(12) . . . no
C3 C10 C11 114.0(12) . . . no
C3 C10 C15 122.4(11) . . . no
C11 C10 C15 123.5(11) . . . no
C10 C11 C12 116.8(13) . . . no
C11 C12 C13 119.2(14) . . . no
C12 C13 C14 123.4(14) . . . no
C13 C14 C15 118.1(14) . . . no
C10 C15 C14 118.9(12) . . . no
O3 C16 C17 122.5(12) . . . yes
O3 C16 C19 123.2(12) . . . yes
C17 C16 C19 114.3(14) . . . no
C16 C17 C18 117.6(14) . . . no
O4 C18 C17 126.4(12) . . . yes
O4 C18 C25 120.6(10) . . . yes
C17 C18 C25 112.8(13) . . . no
C16 C19 C20 110.4(14) . . . no
C16 C19 C24 124.0(13) . . . no
C20 C19 C24 125.4(13) . . . no
C19 C20 C21 111.1(15) . . . no
C20 C21 C22 123.8(15) . . . no
C21 C22 C23 122.0(15) . . . no
C22 C23 C24 117.8(17) . . . no
C19 C24 C23 119.9(14) . . . no
C18 C25 C26 107.4(14) . . . no
C18 C25 C30 126.5(12) . . . no
C26 C25 C30 126.1(13) . . . no
C25 C26 C27 111.3(17) . . . no
C26 C27 C28 122.3(16) . . . no
C27 C28 C29 127.0(15) . . . no
C28 C29 C30 111.5(15) . . . no
C25 C30 C29 121.6(13) . . . no

loop_
_geom_bond_atom_site_label_1
_geom_bond_atom_site_label_2
_geom_bond_distance
_geom_bond_site_symmetry_1
_geom_bond_site_symmetry_2
_geom_bond_publ_flag
Ti1 Cl1 2.163(4) . . yes
Ti1 Cl2 2.327(4) . . yes
Ti1 O1 1.983(9) . . yes
Ti1 O2 1.885(8) . . yes
Ti1 O3 2.051(11) . . yes
Ti1 O4 2.030(9) . . yes
O1 C1 1.313(15) . . yes
O2 C3 1.269(15) . . yes
O3 C16 1.38(2) . . yes
O4 C18 1.403(17) . . yes
C1 C2 1.356(17) . . no
C1 C4 1.514(18) . . no
C2 C3 1.375(18) . . no
C3 C10 1.431(17) . . no
C4 C5 1.378(18) . . no
C4 C9 1.413(19) . . no
C5 C6 1.43(2) . . no
C6 C7 1.38(2) . . no
C7 C8 1.38(2) . . no
C8 C9 1.40(2) . . no
C10 C11 1.342(18) . . no
C10 C15 1.342(17) . . no
C11 C12 1.308(19) . . no
C12 C13 1.37(2) . . no
C13 C14 1.30(2) . . no
C14 C15 1.32(2) . . no
C16 C17 1.39(2) . . no
C16 C19 1.47(2) . . no
C17 C18 1.355(18) . . no
C18 C25 1.462(19) . . no
C19 C20 1.38(2) . . no
C19 C24 1.53(2) . . no
C20 C21 1.38(2) . . no
C21 C22 1.50(3) . . no
C22 C23 1.36(2) . . no
C23 C24 1.32(2) . . no
C25 C26 1.38(2) . . no
C25 C30 1.52(2) . . no
C26 C27 1.31(2) . . no
C27 C28 1.49(3) . . no
C28 C29 1.37(2) . . no
C29 C30 1.32(2) . . no

loop_
_geom_torsion_atom_site_label_1
_geom_torsion_atom_site_label_2
_geom_torsion_atom_site_label_3
_geom_torsion_atom_site_label_4
_geom_torsion
_geom_torsion_site_symmetry_1
_geom_torsion_site_symmetry_2
_geom_torsion_site_symmetry_3
_geom_torsion_site_symmetry_4
_geom_torsion_publ_flag
Cl1 Ti1 O1 C1 153.0(10) . . . . no
Cl2 Ti1 O1 C1 -116.7(11) . . . . no
O2 Ti1 O1 C1 -20.9(11) . . . . no
O3 Ti1 O1 C1 60.7(11) . . . . no
Cl2 Ti1 O2 C3 109.1(11) . . . . no
O1 Ti1 O2 C3 19.1(12) . . . . no
O3 Ti1 O2 C3 -73.4(12) . . . . no
O4 Ti1 O2 C3 -150.6(12) . . . . no
Cl1 Ti1 O3 C16 103.3(12) . . . . no
O1 Ti1 O3 C16 -157.8(12) . . . . no
O2 Ti1 O3 C16 -76.5(12) . . . . no
O4 Ti1 O3 C16 8.8(12) . . . . no
Cl1 Ti1 O4 C18 -113.0(9) . . . . no
Cl2 Ti1 O4 C18 155.9(9) . . . . no
O2 Ti1 O4 C18 61.2(10) . . . . no
O3 Ti1 O4 C18 -22.1(9) . . . . no
Ti1 O1 C1 C2 11.1(18) . . . . no
Ti1 O1 C1 C4 -171.5(8) . . . . no
Ti1 O2 C3 C2 -9(2) . . . . no
Ti1 O2 C3 C10 175.1(8) . . . . no
Ti1 O3 C16 C17 4(2) . . . . no
Ti1 O3 C16 C19 -178.6(9) . . . . no
Ti1 O4 C18 C17 24.7(18) . . . . no
Ti1 O4 C18 C25 -150.3(8) . . . . no
O1 C1 C2 C3 9.2(19) . . . . no
C4 C1 C2 C3 -168.3(12) . . . . no
O1 C1 C4 C5 163.9(12) . . . . no
O1 C1 C4 C9 -15.8(17) . . . . no
C2 C1 C4 C5 -18.6(19) . . . . no
C2 C1 C4 C9 161.7(12) . . . . no
C1 C2 C3 O2 -11(2) . . . . no
C1 C2 C3 C10 165.1(11) . . . . no
O2 C3 C10 C11 11.5(17) . . . . no
O2 C3 C10 C15 -164.1(12) . . . . no
C2 C3 C10 C11 -165.2(12) . . . . no
C2 C3 C10 C15 19.2(19) . . . . no
C1 C4 C5 C6 175.9(12) . . . . no
C9 C4 C5 C6 -4(2) . . . . no
C1 C4 C9 C8 -178.0(12) . . . . no
C5 C4 C9 C8 2(2) . . . . no
C4 C5 C6 C7 4(2) . . . . no
C5 C6 C7 C8 -1(2) . . . . no
C6 C7 C8 C9 -1(2) . . . . no
C7 C8 C9 C4 1(2) . . . . no
C3 C10 C11 C12 -179.0(13) . . . . no
C15 C10 C11 C12 -3(2) . . . . no
C3 C10 C15 C14 -179.8(14) . . . . no
C11 C10 C15 C14 5(2) . . . . no
C10 C11 C12 C13 0(2) . . . . no
C11 C12 C13 C14 1(3) . . . . no
C12 C13 C14 C15 0(3) . . . . no
C13 C14 C15 C10 -3(2) . . . . no
O3 C16 C17 C18 -10.1(19) . . . . no
C19 C16 C17 C18 172.5(12) . . . . no
O3 C16 C19 C20 -14.8(18) . . . . no
O3 C16 C19 C24 159.2(12) . . . . no
C17 C16 C19 C20 162.7(12) . . . . no
C17 C16 C19 C24 -23.4(18) . . . . no
C16 C17 C18 O4 -3(2) . . . . no
C16 C17 C18 C25 172.5(12) . . . . no
O4 C18 C25 C26 28.3(15) . . . . no
O4 C18 C25 C30 -153.2(12) . . . . no
C17 C18 C25 C26 -147.3(12) . . . . no
C17 C18 C25 C30 31.2(17) . . . . no
C16 C19 C20 C21 176.4(12) . . . . no
C24 C19 C20 C21 3(2) . . . . no
C16 C19 C24 C23 -174.8(14) . . . . no
C20 C19 C24 C23 -2(2) . . . . no
C19 C20 C21 C22 -2(2) . . . . no
C20 C21 C22 C23 1(2) . . . . no
C21 C22 C23 C24 0(2) . . . . no
C22 C23 C24 C19 0(2) . . . . no
C18 C25 C26 C27 175.9(13) . . . . no
C30 C25 C26 C27 -3(2) . . . . no
C18 C25 C30 C29 -173.3(13) . . . . no
C26 C25 C30 C29 5(2) . . . . no
C25 C26 C27 C28 -1(2) . . . . no
C26 C27 C28 C29 3(3) . . . . no
C27 C28 C29 C30 -1(2) . . . . no
C28 C29 C30 C25 -3(2) . . . . no
